data_7249536
loop_
_publ_author_name
'Capozzi, Maria Annunziata M.'
'Alvarez-Larena, Angel'
'Piniella Febrer, Joan F.'
'Cardellicchio, Cosimo'

_publ_section_title
;
 Investigation of the titanium-mediated catalytic enantioselective
 oxidation of aryl benzyl sulfides containing heterocyclic groups
;
_journal_issue 47
_journal_name_full 'RSC Advances'
_journal_page_first 35105
_journal_page_last 35113
_journal_paper_doi 10.1039/D4RA07088G
_journal_volume 14
_journal_year 2024
_chemical_formula_moiety 'C15 H14 N2 O S'
_chemical_formula_sum 'C15 H14 N2 O S'
_chemical_formula_weight 270.34
_chemical_name_systematic 2-Benzylsulfinyl-1-methyl-1H-benzo[d]imidazole
_space_group_crystal_system monoclinic
_space_group_IT_number 4
_space_group_name_Hall 'P 2yb'
_space_group_name_H-M_alt 'P 1 21 1'
_atom_sites_solution_hydrogens geom
_atom_sites_solution_primary direct
_atom_sites_solution_secondary direct
_audit_creation_method SHELXL-2016/6
_audit_update_record
;
2024-01-27 deposited with the CCDC.	2024-10-29 downloaded from the CCDC.
;
_cell_angle_alpha 90
_cell_angle_beta 107.6410(10)
_cell_angle_gamma 90
_cell_formula_units_Z 2
_cell_length_a 4.7062(4)
_cell_length_b 23.5001(18)
_cell_length_c 6.3164(5)
_cell_measurement_reflns_used 2581
_cell_measurement_temperature 296(2)
_cell_measurement_theta_max 24.54
_cell_measurement_theta_min 3.38
_cell_volume 665.72(9)
_computing_cell_refinement 'SAINT 5.0 (Bruker)'
_computing_data_collection 'SMART 5.6 (Bruker)'
_computing_data_reduction 'SAINT 5.0 (Bruker)'
_computing_structure_refinement 'SHELXL-2016/6 (Sheldrick, 2016)'
_computing_structure_solution 'SHELXTL-NT 6.1 (Bruker)'
_diffrn_ambient_temperature 296(2)
_diffrn_detector_area_resol_mean 8.13
_diffrn_measured_fraction_theta_full 0.998
_diffrn_measured_fraction_theta_max 0.933
_diffrn_measurement_device_type 'Bruker SMART-APEX diffractometer'
_diffrn_measurement_method '\f and \w scans'
_diffrn_radiation_type MoK\a
_diffrn_radiation_wavelength 0.71073
_diffrn_reflns_av_R_equivalents 0.0195
_diffrn_reflns_av_unetI/netI 0.0341
_diffrn_reflns_Laue_measured_fraction_full 0.998
_diffrn_reflns_Laue_measured_fraction_max 0.933
_diffrn_reflns_limit_h_max 6
_diffrn_reflns_limit_h_min -6
_diffrn_reflns_limit_k_max 31
_diffrn_reflns_limit_k_min -31
_diffrn_reflns_limit_l_max 8
_diffrn_reflns_limit_l_min -8
_diffrn_reflns_number 5272
_diffrn_reflns_point_group_measured_fraction_full 0.991
_diffrn_reflns_point_group_measured_fraction_max 0.891
_diffrn_reflns_theta_full 25.000
_diffrn_reflns_theta_max 28.697
_diffrn_reflns_theta_min 1.733
_diffrn_source 'sealed X-ray tube'
_exptl_absorpt_coefficient_mu 0.236
_exptl_absorpt_correction_T_max 1
_exptl_absorpt_correction_T_min 0.799
_exptl_absorpt_correction_type multi-scan
_exptl_absorpt_process_details 'SADABS, 2.05'
_exptl_crystal_colour colourless
_exptl_crystal_density_diffrn 1.349
_exptl_crystal_description prism
_exptl_crystal_F_000 284
_exptl_crystal_size_max 0.600
_exptl_crystal_size_mid 0.400
_exptl_crystal_size_min 0.300
_refine_diff_density_max 0.453
_refine_diff_density_min -0.203
_refine_diff_density_rms 0.050
_refine_ls_abs_structure_details
;
 Flack x determined using 1164 quotients [(I+)-(I-)]/[(I+)+(I-)]
 (Parsons, Flack and Wagner, Acta Cryst. B69 (2013) 249-259).
;
_refine_ls_abs_structure_Flack 0.10(4)
_refine_ls_extinction_method none
_refine_ls_goodness_of_fit_ref 1.094
_refine_ls_hydrogen_treatment constr
_refine_ls_matrix_type full
_refine_ls_number_parameters 173
_refine_ls_number_reflns 3065
_refine_ls_number_restraints 1
_refine_ls_restrained_S_all 1.093
_refine_ls_R_factor_all 0.0481
_refine_ls_R_factor_gt 0.0446
_refine_ls_shift/su_max 0.003
_refine_ls_shift/su_mean 0.000
_refine_ls_structure_factor_coef Fsqd
_refine_ls_weighting_details 'w=1/[\s^2^(Fo^2^)+(0.0686P)^2^+0.0053P] where P=(Fo^2^+2Fc^2^)/3'
_refine_ls_weighting_scheme calc
_refine_ls_wR_factor_gt 0.1116
_refine_ls_wR_factor_ref 0.1142
_reflns_Friedel_coverage 0.867
_reflns_Friedel_fraction_full 0.983
_reflns_Friedel_fraction_max 0.848
_reflns_number_gt 2831
_reflns_number_total 3065
_reflns_threshold_expression 'I > 2\s(I)'
_cod_data_source_file d4ra07088g2.cif
_cod_data_source_block 7b
_cod_original_sg_symbol_H-M 'P 21'
_cod_database_code 7249536
_shelx_shelxl_version_number 2016/6
_shelx_space_group_comment
;
The symmetry employed for this shelxl refinement is uniquely defined
by the following loop, which should always be used as a source of
symmetry information in preference to the above space-group names.
They are only intended as comments.
;
_shelx_estimated_absorpt_t_min 0.871
_shelx_estimated_absorpt_t_max 0.933

loop_
_space_group_symop_operation_xyz
'x, y, z'
'-x, y+1/2, -z'

loop_
_atom_site_label
_atom_site_type_symbol
_atom_site_fract_x
_atom_site_fract_y
_atom_site_fract_z
_atom_site_U_iso_or_equiv
_atom_site_adp_type
_atom_site_occupancy
_atom_site_site_symmetry_order
_atom_site_calc_flag
_atom_site_refinement_flags_posn
_atom_site_refinement_flags_adp
_atom_site_refinement_flags_occupancy
_atom_site_disorder_assembly
_atom_site_disorder_group
C1 C 0.3997(9) 0.06973(17) 0.6674(7) 0.0534(9) Uani 1 1 d . . . . .
H1A H 0.330498 0.084211 0.786942 0.064 Uiso 1 1 calc R U . . .
H1B H 0.227558 0.058860 0.544872 0.064 Uiso 1 1 calc R U . . .
S2 S 0.61553(16) 0.12416(3) 0.57769(13) 0.0437(2) Uani 1 1 d . . . . .
O2 O 0.6449(7) 0.10460(12) 0.3621(5) 0.0625(7) Uani 1 1 d . . . . .
C11 C 0.6002(8) 0.01935(14) 0.7459(6) 0.0467(8) Uani 1 1 d . . . . .
C12 C 0.7343(11) 0.00986(19) 0.9688(7) 0.0618(10) Uani 1 1 d . . . . .
H12 H 0.694254 0.034169 1.072463 0.074 Uiso 1 1 calc R U . . .
C13 C 0.9271(12) -0.0351(2) 1.0408(8) 0.0766(13) Uani 1 1 d . . . . .
H13 H 1.014901 -0.040948 1.192264 0.092 Uiso 1 1 calc R U . . .
C14 C 0.9904(12) -0.07115(19) 0.8924(9) 0.0712(12) Uani 1 1 d . . . . .
H14 H 1.121578 -0.101331 0.941770 0.085 Uiso 1 1 calc R U . . .
C15 C 0.8582(11) -0.06246(18) 0.6687(8) 0.0672(12) Uani 1 1 d . . . . .
H15 H 0.901071 -0.086809 0.566398 0.081 Uiso 1 1 calc R U . . .
C16 C 0.6629(9) -0.01798(17) 0.5952(6) 0.0546(9) Uani 1 1 d . . . . .
H16 H 0.572339 -0.012856 0.443715 0.066 Uiso 1 1 calc R U . . .
C21 C 0.3444(7) 0.17946(13) 0.5324(5) 0.0386(7) Uani 1 1 d . . . . .
N22 N 0.1340(6) 0.19254(12) 0.3388(4) 0.0398(6) Uani 1 1 d . . . . .
C22 C 0.0676(9) 0.16470(18) 0.1211(5) 0.0531(9) Uani 1 1 d . . . . .
H22A H 0.221641 0.173524 0.055549 0.080 Uiso 1 1 calc R U . . .
H22B H -0.120523 0.178107 0.026075 0.080 Uiso 1 1 calc R U . . .
H22C H 0.058397 0.124250 0.139341 0.080 Uiso 1 1 calc R U . . .
C23 C -0.0199(7) 0.23817(13) 0.3848(5) 0.0388(6) Uani 1 1 d . . . . .
C24 C -0.2595(8) 0.26913(16) 0.2526(6) 0.0510(8) Uani 1 1 d . . . . .
H24 H -0.344096 0.261051 0.102511 0.061 Uiso 1 1 calc R U . . .
C25 C -0.3649(9) 0.31215(16) 0.3543(7) 0.0586(10) Uani 1 1 d . . . . .
H25 H -0.527343 0.333465 0.271904 0.070 Uiso 1 1 calc R U . . .
C26 C -0.2335(9) 0.32480(16) 0.5797(7) 0.0576(10) Uani 1 1 d . . . . .
H26 H -0.308965 0.354764 0.642629 0.069 Uiso 1 1 calc R U . . .
C27 C 0.0035(9) 0.29415(16) 0.7102(6) 0.0520(8) Uani 1 1 d . . . . .
H27 H 0.088402 0.302683 0.859913 0.062 Uiso 1 1 calc R U . . .
C28 C 0.1118(7) 0.24996(13) 0.6107(5) 0.0399(7) Uani 1 1 d . . . . .
N29 N 0.3455(6) 0.21239(12) 0.6999(4) 0.0430(6) Uani 1 1 d . . . . .

loop_
_atom_site_aniso_label
_atom_site_aniso_U_11
_atom_site_aniso_U_22
_atom_site_aniso_U_33
_atom_site_aniso_U_23
_atom_site_aniso_U_13
_atom_site_aniso_U_12
C1 0.049(2) 0.053(2) 0.069(2) 0.0092(16) 0.0324(18) 0.0024(15)
S2 0.0378(4) 0.0467(4) 0.0489(4) -0.0009(3) 0.0165(3) 0.0020(3)
O2 0.0773(19) 0.0627(16) 0.0626(17) -0.0012(12) 0.0438(15) 0.0083(14)
C11 0.0493(18) 0.0432(19) 0.052(2) 0.0028(14) 0.0214(15) -0.0006(15)
C12 0.083(3) 0.054(2) 0.053(2) 0.0008(17) 0.027(2) 0.003(2)
C13 0.091(3) 0.064(3) 0.063(3) 0.011(2) 0.005(2) 0.006(2)
C14 0.076(3) 0.051(2) 0.086(3) 0.013(2) 0.024(2) 0.014(2)
C15 0.085(3) 0.045(2) 0.080(3) -0.0046(19) 0.038(3) 0.006(2)
C16 0.063(2) 0.051(2) 0.052(2) -0.0035(16) 0.0214(17) -0.0026(17)
C21 0.0383(16) 0.0414(16) 0.0382(16) 0.0010(12) 0.0148(13) -0.0024(13)
N22 0.0410(14) 0.0475(15) 0.0302(12) -0.0025(10) 0.0097(11) -0.0046(11)
C22 0.058(2) 0.072(2) 0.0293(15) -0.0083(14) 0.0129(14) -0.0053(18)
C23 0.0374(15) 0.0412(16) 0.0382(15) 0.0006(12) 0.0121(12) -0.0059(13)
C24 0.0474(19) 0.054(2) 0.0433(17) 0.0057(15) 0.0016(14) -0.0013(16)
C25 0.0473(19) 0.047(2) 0.077(3) 0.0082(17) 0.0123(18) 0.0055(16)
C26 0.057(2) 0.042(2) 0.075(3) -0.0088(17) 0.023(2) 0.0019(16)
C27 0.055(2) 0.052(2) 0.0493(19) -0.0077(15) 0.0151(16) -0.0021(16)
C28 0.0403(17) 0.0401(17) 0.0394(16) -0.0012(12) 0.0120(13) -0.0035(12)
N29 0.0450(15) 0.0496(16) 0.0342(13) -0.0027(11) 0.0114(11) 0.0009(12)

loop_
_atom_type_symbol
_atom_type_description
_atom_type_scat_dispersion_real
_atom_type_scat_dispersion_imag
_atom_type_scat_source
C C 0.0033 0.0016 'International Tables Vol C Tables 4.2.6.8 and 6.1.1.4'
H H 0.0000 0.0000 'International Tables Vol C Tables 4.2.6.8 and 6.1.1.4'
N N 0.0061 0.0033 'International Tables Vol C Tables 4.2.6.8 and 6.1.1.4'
O O 0.0106 0.0060 'International Tables Vol C Tables 4.2.6.8 and 6.1.1.4'
S S 0.1246 0.1234 'International Tables Vol C Tables 4.2.6.8 and 6.1.1.4'

loop_
_geom_angle_atom_site_label_1
_geom_angle_atom_site_label_2
_geom_angle_atom_site_label_3
_geom_angle
_geom_angle_site_symmetry_1
_geom_angle_site_symmetry_3
_geom_angle_publ_flag
C11 C1 S2 107.6(2) . . ?
C11 C1 H1A 110.2 . . ?
S2 C1 H1A 110.2 . . ?
C11 C1 H1B 110.2 . . ?
S2 C1 H1B 110.2 . . ?
H1A C1 H1B 108.5 . . ?
O2 S2 C21 109.88(16) . . ?
O2 S2 C1 106.45(18) . . ?
C21 S2 C1 97.01(15) . . ?
C12 C11 C16 118.1(4) . . ?
C12 C11 C1 120.9(3) . . ?
C16 C11 C1 120.9(3) . . ?
C11 C12 C13 120.9(4) . . ?
C11 C12 H12 119.5 . . ?
C13 C12 H12 119.5 . . ?
C14 C13 C12 120.6(4) . . ?
C14 C13 H13 119.7 . . ?
C12 C13 H13 119.7 . . ?
C13 C14 C15 119.3(4) . . ?
C13 C14 H14 120.3 . . ?
C15 C14 H14 120.3 . . ?
C14 C15 C16 120.5(4) . . ?
C14 C15 H15 119.8 . . ?
C16 C15 H15 119.8 . . ?
C15 C16 C11 120.5(4) . . ?
C15 C16 H16 119.8 . . ?
C11 C16 H16 119.8 . . ?
N29 C21 N22 114.7(3) . . ?
N29 C21 S2 118.3(2) . . ?
N22 C21 S2 127.0(2) . . ?
C21 N22 C23 105.9(2) . . ?
C21 N22 C22 129.3(3) . . ?
C23 N22 C22 124.7(3) . . ?
N22 C22 H22A 109.5 . . ?
N22 C22 H22B 109.5 . . ?
H22A C22 H22B 109.5 . . ?
N22 C22 H22C 109.5 . . ?
H22A C22 H22C 109.5 . . ?
H22B C22 H22C 109.5 . . ?
N22 C23 C24 131.8(3) . . ?
N22 C23 C28 105.7(3) . . ?
C24 C23 C28 122.5(3) . . ?
C25 C24 C23 116.7(3) . . ?
C25 C24 H24 121.7 . . ?
C23 C24 H24 121.7 . . ?
C24 C25 C26 121.5(4) . . ?
C24 C25 H25 119.3 . . ?
C26 C25 H25 119.3 . . ?
C27 C26 C25 121.8(4) . . ?
C27 C26 H26 119.1 . . ?
C25 C26 H26 119.1 . . ?
C26 C27 C28 117.6(4) . . ?
C26 C27 H27 121.2 . . ?
C28 C27 H27 121.2 . . ?
C27 C28 N29 130.2(3) . . ?
C27 C28 C23 120.0(3) . . ?
N29 C28 C23 109.8(3) . . ?
C21 N29 C28 103.9(3) . . ?

loop_
_geom_bond_atom_site_label_1
_geom_bond_atom_site_label_2
_geom_bond_distance
_geom_bond_site_symmetry_2
_geom_bond_publ_flag
C1 C11 1.501(5) . ?
C1 S2 1.827(4) . ?
C1 H1A 0.9700 . ?
C1 H1B 0.9700 . ?
S2 O2 1.483(3) . ?
S2 C21 1.783(3) . ?
C11 C12 1.375(6) . ?
C11 C16 1.391(5) . ?
C12 C13 1.378(7) . ?
C12 H12 0.9300 . ?
C13 C14 1.361(7) . ?
C13 H13 0.9300 . ?
C14 C15 1.376(7) . ?
C14 H14 0.9300 . ?
C15 C16 1.376(6) . ?
C15 H15 0.9300 . ?
C16 H16 0.9300 . ?
C21 N29 1.309(4) . ?
C21 N22 1.355(4) . ?
N22 C23 1.374(4) . ?
N22 C22 1.468(4) . ?
C22 H22A 0.9600 . ?
C22 H22B 0.9600 . ?
C22 H22C 0.9600 . ?
C23 C24 1.388(5) . ?
C23 C28 1.400(4) . ?
C24 C25 1.369(6) . ?
C24 H24 0.9300 . ?
C25 C26 1.402(6) . ?
C25 H25 0.9300 . ?
C26 C27 1.373(6) . ?
C26 H26 0.9300 . ?
C27 C28 1.388(5) . ?
C27 H27 0.9300 . ?
C28 N29 1.390(4) . ?
